data_4316419
loop_
_publ_author_name
'Xiao-Ping Zhou'
'Zhengtao Xu'
'Matthias Zeller'
'Allen D. Hunter'
'Stephen Sin-Yin Chui'
'Chi-Ming Che'
'Jianhua Lin'

_publ_section_title
;
 Reactions of H2S with AgCl within a Porous Coordination Network
;
_journal_name_full 'Inorganic Chemistry'
_journal_page_first 7629
_journal_page_last 7631
_journal_paper_doi 10.1021/ic101051r
_journal_volume 49
_journal_year 2010
_chemical_formula_moiety 'C54 H66 Ag2.436 Cl2.061 Eu4 O26 S18, 1.044(H2 O)'
_chemical_formula_sum 'C54 H68.088 Ag2.436 Cl2.061 Eu4 O27.044 S18'
_chemical_formula_weight 2670.86
_chemical_name_systematic
; 
 ? 
;
_space_group_IT_number 147
_symmetry_cell_setting trigonal
_symmetry_space_group_name_Hall '-P 3'
_symmetry_space_group_name_H-M 'P -3'
_atom_sites_solution_hydrogens geom
_atom_sites_solution_primary direct
_atom_sites_solution_secondary difmap
_audit_creation_method SHELXL-97
_cell_angle_alpha 90.00
_cell_angle_beta 90.00
_cell_angle_gamma 120.00
_cell_formula_units_Z 2
_cell_length_a 19.5856(6)
_cell_length_b 19.5856(6)
_cell_length_c 15.7843(9)
_cell_measurement_reflns_used 9973
_cell_measurement_temperature 100(2)
_cell_measurement_theta_max 31.46
_cell_measurement_theta_min 2.40
_cell_volume 5243.6(4)
_computing_cell_refinement 'Apex2 v2008.2-4 '
_computing_data_collection 'Apex2 v2008.2-4 (Bruker, 2008)'
_computing_data_reduction 'Apex2 v2008.2-4 '
_computing_molecular_graphics 'SHELXTL 6.14'
_computing_publication_material 'SHELXTL 6.14'
_computing_structure_refinement 'SHELXTL 6.14'
_computing_structure_solution 'SHELXTL 6.14 (Bruker, 2000-2003; Sheldrick, 2008)'
_diffrn_ambient_temperature 100(2)
_diffrn_measured_fraction_theta_full 1.000
_diffrn_measured_fraction_theta_max 1.000
_diffrn_measurement_device_type 'Bruker AXS SMART APEX CCD diffractometer'
_diffrn_measurement_method '\w scans'
_diffrn_radiation_monochromator graphite
_diffrn_radiation_source 'fine-focus sealed tube'
_diffrn_radiation_type MoK\a
_diffrn_radiation_wavelength 0.71073
_diffrn_reflns_av_R_equivalents 0.0472
_diffrn_reflns_av_sigmaI/netI 0.0321
_diffrn_reflns_limit_h_max 26
_diffrn_reflns_limit_h_min -26
_diffrn_reflns_limit_k_max 25
_diffrn_reflns_limit_k_min -26
_diffrn_reflns_limit_l_max 21
_diffrn_reflns_limit_l_min -21
_diffrn_reflns_number 54442
_diffrn_reflns_theta_full 28.27
_diffrn_reflns_theta_max 28.27
_diffrn_reflns_theta_min 1.20
_diffrn_standards_number 0
_exptl_absorpt_coefficient_mu 3.269
_exptl_absorpt_correction_T_max 0.7463
_exptl_absorpt_correction_T_min 0.6335
_exptl_absorpt_correction_type multi-scan
_exptl_absorpt_process_details 'Apex2 v2008.2-4 (Bruker, 2008)'
_exptl_crystal_colour orange
_exptl_crystal_density_diffrn 1.692
_exptl_crystal_density_method 'not measured'
_exptl_crystal_description block
_exptl_crystal_F_000 2597
_exptl_crystal_size_max 0.19
_exptl_crystal_size_mid 0.16
_exptl_crystal_size_min 0.10
_platon_squeeze_details
;
;
_refine_diff_density_max 2.767
_refine_diff_density_min -2.391
_refine_diff_density_rms 0.145
_refine_ls_extinction_method none
_refine_ls_goodness_of_fit_ref 1.050
_refine_ls_hydrogen_treatment mixed
_refine_ls_matrix_type full
_refine_ls_number_parameters 409
_refine_ls_number_reflns 8684
_refine_ls_number_restraints 10
_refine_ls_restrained_S_all 1.049
_refine_ls_R_factor_all 0.0432
_refine_ls_R_factor_gt 0.0355
_refine_ls_shift/su_max 0.001
_refine_ls_shift/su_mean 0.000
_refine_ls_structure_factor_coef Fsqd
_refine_ls_weighting_details 'calc w=1/[\s^2^(Fo^2^)+(0.0396P)^2^+18.0656P] where P=(Fo^2^+2Fc^2^)/3'
_refine_ls_weighting_scheme calc
_refine_ls_wR_factor_gt 0.0843
_refine_ls_wR_factor_ref 0.0877
_reflns_number_gt 7486
_reflns_number_total 8684
_reflns_threshold_expression I>2\s(I)
_cod_data_source_file ic101051r_si_002_1.cif
_cod_data_source_block 1
_cod_depositor_comments
;
The following automatic conversions were performed:

'_symmetry_cell_setting' value 'Trigonal' changed to 'trigonal'
according to the built-in table from CIF Core dictionary named
'cif_core.dic' version 2.4.1 from 2010-06-29.

Automatic conversion script
Id: cif_fix_values 1646 2011-03-28 12:23:43Z adriana 
;
_cod_original_formula_sum 'C54 H68.088 Ag2.436 Cl2.061 Eu4 O27.044 S18 '
_cod_database_code 4316419

loop_
_symmetry_equiv_pos_as_xyz
'x, y, z'
'-y, x-y, z'
'-x+y, -x, z'
'-x, -y, -z'
'y, -x+y, -z'
'x-y, x, -z'

loop_
_atom_site_label
_atom_site_type_symbol
_atom_site_fract_x
_atom_site_fract_y
_atom_site_fract_z
_atom_site_U_iso_or_equiv
_atom_site_adp_type
_atom_site_occupancy
_atom_site_symmetry_multiplicity
_atom_site_calc_flag
_atom_site_refinement_flags
_atom_site_disorder_assembly
_atom_site_disorder_group
Ag1 Ag 0.37104(5) 0.60190(4) -0.22365(3) 0.0544(3) Uani 0.812(2) 1 d P . .
Cl1 Cl 0.47103(16) 0.71474(19) -0.30036(16) 0.0722(12) Uani 0.687(7) 1 d P A .
C1 C 0.4645(2) 0.6073(2) 0.4097(3) 0.0167(8) Uani 1 1 d . . .
C2 C 0.4270(2) 0.4721(3) 0.4605(3) 0.0183(8) Uani 1 1 d . . .
C3 C 0.4833(2) 0.5520(2) 0.4582(2) 0.0151(8) Uani 1 1 d . . .
C4 C 0.5569(2) 0.5808(2) 0.4966(3) 0.0187(8) Uani 1 1 d . . .
C5 C 0.2750(3) 0.4396(4) 0.4930(4) 0.0538(18) Uani 1 1 d . . .
H5A H 0.2231 0.4270 0.4713 0.081 Uiso 1 1 calc R . .
H5B H 0.3003 0.4918 0.5196 0.081 Uiso 1 1 calc R . .
H5C H 0.2687 0.4000 0.5350 0.081 Uiso 1 1 calc R . .
C6 C 0.6293(7) 0.7189(5) 0.5881(5) 0.098(4) Uani 1 1 d . . .
H6A H 0.6549 0.7765 0.5862 0.147 Uiso 1 1 calc R . .
H6B H 0.6585 0.7033 0.6264 0.147 Uiso 1 1 calc R . .
H6C H 0.5751 0.6970 0.6085 0.147 Uiso 1 1 calc R . .
C7 C 0.3224(2) 0.5052(2) 0.0955(3) 0.0179(8) Uani 1 1 d . . .
C8 C 0.3307(3) 0.4571(3) 0.0253(3) 0.0208(9) Uani 1 1 d . A .
C9 C 0.3091(3) 0.3787(3) 0.0394(3) 0.0322(11) Uani 1 1 d . . .
C10 C 0.3229(3) 0.3369(3) -0.0248(3) 0.0302(11) Uani 1 1 d . A .
C11 C 0.3573(3) 0.3739(3) -0.1009(3) 0.0261(10) Uani 1 1 d . . .
C12 C 0.3762(3) 0.4521(3) -0.1162(3) 0.0270(10) Uani 1 1 d . A .
C13 C 0.3624(3) 0.4933(3) -0.0524(3) 0.0223(9) Uani 1 1 d . . .
C14 C 0.3825(3) 0.3317(3) -0.1639(3) 0.0253(10) Uani 1 1 d . A .
S3 S 0.25543(19) 0.33165(12) 0.13022(17) 0.0294(7) Uani 0.652(6) 1 d P A 1
S4 S 0.2997(4) 0.2395(4) -0.0138(4) 0.0337(10) Uani 0.652(6) 1 d P A 1
S5 S 0.4329(2) 0.50939(19) -0.20674(15) 0.0330(7) Uani 0.652(6) 1 d P A 1
C15 C 0.3339(8) 0.3371(8) 0.1911(7) 0.070(4) Uani 0.652(6) 1 d P A 1
H15A H 0.3570 0.3096 0.1613 0.104 Uiso 0.652(6) 1 calc PR A 1
H15B H 0.3139 0.3122 0.2463 0.104 Uiso 0.652(6) 1 calc PR A 1
H15C H 0.3742 0.3925 0.1992 0.104 Uiso 0.652(6) 1 calc PR A 1
C16 C 0.2041(14) 0.1838(11) -0.0624(14) 0.099(7) Uani 0.652(6) 1 d P A 1
H16A H 0.2046 0.2066 -0.1178 0.149 Uiso 0.652(6) 1 calc PR A 1
H16B H 0.1643 0.1855 -0.0262 0.149 Uiso 0.652(6) 1 calc PR A 1
H16C H 0.1913 0.1289 -0.0698 0.149 Uiso 0.652(6) 1 calc PR A 1
C17 C 0.3879(7) 0.4481(7) -0.2975(5) 0.051(3) Uani 0.652(6) 1 d P A 1
H17A H 0.4083 0.4118 -0.3044 0.077 Uiso 0.652(6) 1 calc PR A 1
H17B H 0.4003 0.4812 -0.3481 0.077 Uiso 0.652(6) 1 calc PR A 1
H17C H 0.3307 0.4178 -0.2895 0.077 Uiso 0.652(6) 1 calc PR A 1
O12 O 0.3314(7) 0.2304(7) 0.1658(9) 0.052(4) Uani 0.348(6) 1 d PD A 2
H12A H 0.324(14) 0.212(7) 0.116(2) 0.079 Uiso 0.348(6) 1 d PD A 2
H12B H 0.317(11) 0.265(8) 0.164(7) 0.079 Uiso 0.348(6) 1 d PD A 2
S3B S 0.2956(3) 0.3451(2) 0.1547(2) 0.0233(10) Uani 0.348(6) 1 d PD A 2
S4B S 0.3133(8) 0.2361(7) 0.0087(7) 0.0329(18) Uani 0.348(6) 1 d PD A 2
S5B S 0.3933(4) 0.4755(3) -0.2244(3) 0.0320(11) Uani 0.348(6) 1 d P A 2
C15B C 0.1940(10) 0.2712(11) 0.1478(12) 0.051(5) Uani 0.348(6) 1 d P A 2
H15D H 0.1655 0.2917 0.1154 0.076 Uiso 0.348(6) 1 calc PR A 2
H15E H 0.1717 0.2569 0.2050 0.076 Uiso 0.348(6) 1 calc PR A 2
H15F H 0.1892 0.2245 0.1194 0.076 Uiso 0.348(6) 1 calc PR A 2
C16B C 0.211(3) 0.193(2) -0.018(3) 0.099(7) Uani 0.348(6) 1 d P A 2
H16D H 0.1903 0.2250 0.0061 0.149 Uiso 0.348(6) 1 calc PR A 2
H16E H 0.1820 0.1395 0.0042 0.149 Uiso 0.348(6) 1 calc PR A 2
H16F H 0.2057 0.1918 -0.0801 0.149 Uiso 0.348(6) 1 calc PR A 2
C17B C 0.5034(9) 0.5272(11) -0.2268(12) 0.044(4) Uani 0.348(6) 1 d P A 2
H17D H 0.5226 0.5100 -0.1785 0.066 Uiso 0.348(6) 1 calc PR A 2
H17E H 0.5247 0.5843 -0.2234 0.066 Uiso 0.348(6) 1 calc PR A 2
H17F H 0.5208 0.5145 -0.2797 0.066 Uiso 0.348(6) 1 calc PR A 2
C18 C 0.4917(3) 0.6447(3) -0.0485(4) 0.0385(13) Uani 1 1 d . . .
H18A H 0.5042 0.6337 0.0082 0.058 Uiso 1 1 calc R A .
H18B H 0.5128 0.7015 -0.0548 0.058 Uiso 1 1 calc R . .
H18C H 0.5153 0.6266 -0.0913 0.058 Uiso 1 1 calc R . .
Eu1 Eu 0.444827(10) 0.663089(10) 0.215981(11) 0.00917(6) Uani 1 1 d . . .
Eu2 Eu 0.3333 0.6667 0.409175(19) 0.00956(7) Uani 1 3 d S . .
O1 O 0.48433(17) 0.61834(18) 0.33317(18) 0.0201(6) Uani 1 1 d . . .
O2 O 0.42926(18) 0.63680(18) 0.44930(19) 0.0212(6) Uani 1 1 d . . .
O3 O 0.32680(15) 0.58262(16) 0.30034(17) 0.0135(5) Uani 1 1 d . . .
H3 H 0.3247 0.5337 0.3223 0.016 Uiso 1 1 calc R . .
O4 O 0.3333 0.6667 0.1579(3) 0.0119(9) Uani 1 3 d S . .
H4 H 0.3333 0.6667 0.0945 0.014 Uiso 1 3 calc SR . .
O5 O 0.57340(17) 0.77637(18) 0.2683(2) 0.0198(6) Uani 1 1 d D . .
H5D H 0.605(2) 0.760(3) 0.260(3) 0.030 Uiso 1 1 d D . .
H5E H 0.589(3) 0.8182(19) 0.243(3) 0.030 Uiso 1 1 d D . .
O6 O 0.3333 0.6667 0.5606(4) 0.0407(16) Uani 1 3 d SD . .
H6D H 0.360(6) 0.7052(18) 0.596(2) 0.061 Uiso 0.67 1 d PD . .
O7 O 0.25777(17) 0.50259(17) 0.10397(19) 0.0206(6) Uani 1 1 d . . .
O8 O 0.38306(18) 0.54411(18) 0.1403(2) 0.0226(6) Uani 1 1 d . . .
O9 O 0.3327(2) 0.2808(2) -0.2126(3) 0.0423(10) Uani 1 1 d . . .
O10 O 0.45492(17) 0.35502(18) -0.16042(19) 0.0204(6) Uani 1 1 d . . .
S1 S 0.33562(7) 0.43953(7) 0.40645(8) 0.0285(3) Uani 1 1 d . . .
S2 S 0.62806(7) 0.68260(7) 0.48596(10) 0.0356(3) Uani 1 1 d . . .
S6 S 0.38548(8) 0.59328(7) -0.06244(8) 0.0300(3) Uani 1 1 d . A .

loop_
_atom_site_aniso_label
_atom_site_aniso_U_11
_atom_site_aniso_U_22
_atom_site_aniso_U_33
_atom_site_aniso_U_23
_atom_site_aniso_U_13
_atom_site_aniso_U_12
Ag1 0.0960(6) 0.0810(5) 0.0276(3) 0.0135(3) 0.0083(3) 0.0753(5)
Cl1 0.0543(17) 0.087(2) 0.0418(15) 0.0058(13) 0.0101(11) 0.0098(14)
C1 0.0140(18) 0.0153(19) 0.020(2) 0.0023(15) -0.0039(15) 0.0066(16)
C2 0.0134(18) 0.022(2) 0.019(2) 0.0027(16) -0.0010(15) 0.0086(17)
C3 0.0163(19) 0.0175(19) 0.0136(18) 0.0031(14) -0.0008(14) 0.0100(16)
C4 0.0163(19) 0.020(2) 0.021(2) 0.0019(16) -0.0023(16) 0.0104(17)
C5 0.028(3) 0.066(4) 0.070(4) 0.036(4) 0.012(3) 0.025(3)
C6 0.181(11) 0.055(5) 0.065(5) -0.015(4) -0.048(6) 0.063(6)
C7 0.021(2) 0.0143(19) 0.0180(19) 0.0006(15) 0.0049(16) 0.0086(16)
C8 0.019(2) 0.018(2) 0.023(2) -0.0033(16) 0.0012(16) 0.0077(17)
C9 0.036(3) 0.021(2) 0.035(3) -0.002(2) 0.015(2) 0.011(2)
C10 0.025(2) 0.019(2) 0.042(3) -0.009(2) 0.009(2) 0.0077(19)
C11 0.021(2) 0.030(2) 0.030(2) -0.0124(19) -0.0024(18) 0.015(2)
C12 0.028(2) 0.039(3) 0.025(2) -0.004(2) -0.0001(18) 0.024(2)
C13 0.022(2) 0.026(2) 0.024(2) -0.0022(18) 0.0017(17) 0.0161(19)
C14 0.024(2) 0.033(2) 0.027(2) -0.0077(19) -0.0023(18) 0.019(2)
S3 0.0367(16) 0.0202(10) 0.0328(12) 0.0051(8) 0.0156(11) 0.0154(10)
S4 0.051(3) 0.0180(12) 0.036(3) 0.0013(17) 0.0132(18) 0.0207(14)
S5 0.0451(18) 0.0419(15) 0.0213(10) 0.0020(10) 0.0093(10) 0.0288(14)
C15 0.099(10) 0.116(11) 0.038(6) 0.029(6) 0.029(6) 0.087(9)
C16 0.076(8) 0.037(7) 0.15(2) -0.031(10) -0.003(14) 0.000(6)
C17 0.078(7) 0.083(8) 0.022(4) -0.010(4) -0.007(4) 0.062(7)
O12 0.033(6) 0.044(7) 0.085(10) 0.009(7) -0.006(7) 0.023(6)
S3B 0.029(2) 0.0233(18) 0.0223(18) 0.0019(13) -0.0001(17) 0.0168(17)
S4B 0.045(5) 0.017(2) 0.037(5) 0.005(3) 0.015(3) 0.016(3)
S5B 0.032(3) 0.037(3) 0.027(2) -0.0064(17) -0.0014(18) 0.018(2)
C15B 0.033(9) 0.049(11) 0.056(11) 0.007(9) 0.020(8) 0.010(8)
C16B 0.076(8) 0.037(7) 0.15(2) -0.031(10) -0.003(14) 0.000(6)
C17B 0.032(8) 0.052(10) 0.058(11) 0.004(8) 0.007(8) 0.028(8)
C18 0.045(3) 0.032(3) 0.035(3) -0.002(2) 0.011(2) 0.017(3)
Eu1 0.00944(9) 0.01027(9) 0.00904(9) 0.00051(6) 0.00060(6) 0.00587(7)
Eu2 0.01048(10) 0.01048(10) 0.00770(14) 0.000 0.000 0.00524(5)
O1 0.0190(15) 0.0263(16) 0.0188(15) 0.0059(12) 0.0007(11) 0.0142(13)
O2 0.0245(16) 0.0240(16) 0.0217(15) -0.0029(12) -0.0060(12) 0.0171(13)
O3 0.0128(13) 0.0137(13) 0.0148(13) 0.0003(10) -0.0011(10) 0.0072(11)
O4 0.0120(13) 0.0120(13) 0.012(2) 0.000 0.000 0.0060(7)
O5 0.0177(15) 0.0184(15) 0.0251(16) -0.0032(12) 0.0005(12) 0.0102(13)
O6 0.054(3) 0.054(3) 0.013(3) 0.000 0.000 0.0272(13)
O7 0.0163(14) 0.0186(15) 0.0219(15) -0.0053(12) 0.0035(12) 0.0051(12)
O8 0.0231(16) 0.0213(15) 0.0253(16) -0.0074(12) -0.0055(13) 0.0125(13)
O9 0.0307(19) 0.054(2) 0.048(2) -0.036(2) -0.0154(17) 0.0255(19)
O10 0.0191(15) 0.0234(15) 0.0208(15) -0.0041(12) -0.0011(12) 0.0122(13)
S1 0.0199(5) 0.0207(5) 0.0418(7) 0.0064(5) -0.0125(5) 0.0078(4)
S2 0.0246(6) 0.0177(5) 0.0589(9) 0.0080(5) -0.0154(6) 0.0064(5)
S6 0.0428(7) 0.0321(6) 0.0274(6) 0.0095(5) 0.0152(5) 0.0280(6)

loop_
_atom_type_symbol
_atom_type_description
_atom_type_scat_dispersion_real
_atom_type_scat_dispersion_imag
_atom_type_scat_source
C C 0.0033 0.0016 'International Tables Vol C Tables 4.2.6.8 and 6.1.1.4'
H H 0.0000 0.0000 'International Tables Vol C Tables 4.2.6.8 and 6.1.1.4'
O O 0.0106 0.0060 'International Tables Vol C Tables 4.2.6.8 and 6.1.1.4'
S S 0.1246 0.1234 'International Tables Vol C Tables 4.2.6.8 and 6.1.1.4'
Ag Ag -0.8971 1.1015 'International Tables Vol C Tables 4.2.6.8 and 6.1.1.4'
Eu Eu -0.1578 3.6682 'International Tables Vol C Tables 4.2.6.8 and 6.1.1.4'
Cl Cl 0.1484 0.1585 'International Tables Vol C Tables 4.2.6.8 and 6.1.1.4'

loop_
_geom_angle_atom_site_label_1
_geom_angle_atom_site_label_2
_geom_angle_atom_site_label_3
_geom_angle
_geom_angle_site_symmetry_1
_geom_angle_site_symmetry_3
_geom_angle_publ_flag
Cl1 Ag1 Cl1 113.75(14) . 3_565 ?
Cl1 Ag1 S6 119.27(8) . . ?
Cl1 Ag1 S6 123.77(8) 3_565 . ?
Cl1 Ag1 S5 103.71(11) . . ?
Cl1 Ag1 S5 109.09(11) 3_565 . ?
S6 Ag1 S5 75.69(6) . . ?
Cl1 Ag1 S5B 113.85(14) . . ?
Cl1 Ag1 S5B 92.65(15) 3_565 . ?
S6 Ag1 S5B 82.62(10) . . ?
S5 Ag1 S5B 16.60(9) . . ?
Cl1 Ag1 Ag1 103.26(9) . 3_565 ?
Cl1 Ag1 Ag1 50.69(7) 3_565 3_565 ?
S6 Ag1 Ag1 98.60(3) . 3_565 ?
S5 Ag1 Ag1 151.59(9) . 3_565 ?
S5B Ag1 Ag1 136.64(14) . 3_565 ?
Cl1 Ag1 Ag1 52.53(9) . 2_665 ?
Cl1 Ag1 Ag1 101.73(7) 3_565 2_665 ?
S6 Ag1 Ag1 96.01(3) . 2_665 ?
S5 Ag1 Ag1 147.40(9) . 2_665 ?
S5B Ag1 Ag1 163.36(14) . 2_665 ?
Ag1 Ag1 Ag1 60.0 3_565 2_665 ?
Ag1 Cl1 Ag1 76.79(8) . 2_665 ?
O1 C1 O2 126.2(4) . . ?
O1 C1 C3 116.4(4) . . ?
O2 C1 C3 117.3(4) . . ?
C3 C2 C4 120.0(4) . 4_666 ?
C3 C2 S1 118.5(3) . . ?
C4 C2 S1 121.5(3) 4_666 . ?
C2 C3 C4 121.3(4) . . ?
C2 C3 C1 118.6(3) . . ?
C4 C3 C1 120.1(4) . . ?
C3 C4 C2 118.7(4) . 4_666 ?
C3 C4 S2 118.9(3) . . ?
C2 C4 S2 122.4(3) 4_666 . ?
S1 C5 H5A 109.5 . . ?
S1 C5 H5B 109.5 . . ?
H5A C5 H5B 109.5 . . ?
S1 C5 H5C 109.5 . . ?
H5A C5 H5C 109.5 . . ?
H5B C5 H5C 109.5 . . ?
S2 C6 H6A 109.5 . . ?
S2 C6 H6B 109.5 . . ?
H6A C6 H6B 109.5 . . ?
S2 C6 H6C 109.5 . . ?
H6A C6 H6C 109.5 . . ?
H6B C6 H6C 109.5 . . ?
O7 C7 O8 126.5(4) . . ?
O7 C7 C8 118.3(4) . . ?
O8 C7 C8 115.2(4) . . ?
C9 C8 C13 120.9(4) . . ?
C9 C8 C7 120.1(4) . . ?
C13 C8 C7 119.0(4) . . ?
C8 C9 C10 119.0(5) . . ?
C8 C9 S3 118.9(4) . . ?
C10 C9 S3 121.6(4) . . ?
C8 C9 S3B 116.5(4) . . ?
C10 C9 S3B 121.3(4) . . ?
C11 C10 C9 120.1(4) . . ?
C11 C10 S4 116.9(4) . . ?
C9 C10 S4 123.0(5) . . ?
C11 C10 S4B 122.4(5) . . ?
C9 C10 S4B 116.1(5) . . ?
C10 C11 C12 120.8(4) . . ?
C10 C11 C14 119.0(4) . . ?
C12 C11 C14 119.9(4) . . ?
C13 C12 C11 118.9(4) . . ?
C13 C12 S5B 128.0(4) . . ?
C11 C12 S5B 111.3(4) . . ?
C13 C12 S5 116.4(4) . . ?
C11 C12 S5 123.8(4) . . ?
C8 C13 C12 120.2(4) . . ?
C8 C13 S6 116.1(3) . . ?
C12 C13 S6 123.6(4) . . ?
O9 C14 O10 127.4(4) . . ?
O9 C14 C11 119.8(4) . . ?
O10 C14 C11 112.8(4) . . ?
C9 S3 C15 97.9(4) . . ?
C10 S4 C16 104.2(9) . . ?
C17 S5 C12 105.7(4) . . ?
C17 S5 Ag1 97.9(3) . . ?
C12 S5 Ag1 98.87(17) . . ?
H12A O12 H12B 105(3) . . ?
C15B S3B C9 97.3(7) . . ?
C15B S3B H12B 87(6) . . ?
C9 S3B H12B 109(4) . . ?
C16B S4B C10 86.0(17) . . ?
C16B S4B H12A 111(8) . . ?
C10 S4B H12A 123.8(18) . . ?
C12 S5B C17B 100.3(7) . . ?
C12 S5B Ag1 97.9(2) . . ?
C17B S5B Ag1 100.0(6) . . ?
S3B C15B H15D 109.5 . . ?
S3B C15B H15E 109.5 . . ?
H15D C15B H15E 109.5 . . ?
S3B C15B H15F 109.5 . . ?
H15D C15B H15F 109.5 . . ?
H15E C15B H15F 109.5 . . ?
S4B C16B H16D 109.5 . . ?
S4B C16B H16E 109.5 . . ?
H16D C16B H16E 109.5 . . ?
S4B C16B H16F 109.5 . . ?
H16D C16B H16F 109.5 . . ?
H16E C16B H16F 109.5 . . ?
S5B C17B H17D 109.5 . . ?
S5B C17B H17E 109.5 . . ?
H17D C17B H17E 109.5 . . ?
S5B C17B H17F 109.5 . . ?
H17D C17B H17F 109.5 . . ?
H17E C17B H17F 109.5 . . ?
S6 C18 H18A 109.5 . . ?
S6 C18 H18B 109.5 . . ?
H18A C18 H18B 109.5 . . ?
S6 C18 H18C 109.5 . . ?
H18A C18 H18C 109.5 . . ?
H18B C18 H18C 109.5 . . ?
O3 Eu1 O10 144.69(10) 2_665 4_665 ?
O3 Eu1 O1 92.05(10) 2_665 . ?
O10 Eu1 O1 77.24(10) 4_665 . ?
O3 Eu1 O8 141.94(10) 2_665 . ?
O10 Eu1 O8 73.31(10) 4_665 . ?
O1 Eu1 O8 97.66(11) . . ?
O3 Eu1 O7 93.92(10) 2_665 2_665 ?
O10 Eu1 O7 75.88(10) 4_665 2_665 ?
O1 Eu1 O7 141.13(10) . 2_665 ?
O8 Eu1 O7 100.89(11) . 2_665 ?
O3 Eu1 O4 71.08(10) 2_665 . ?
O10 Eu1 O4 135.01(12) 4_665 . ?
O1 Eu1 O4 142.12(11) . . ?
O8 Eu1 O4 79.03(9) . . ?
O7 Eu1 O4 75.38(10) 2_665 . ?
O3 Eu1 O3 70.24(13) 2_665 . ?
O10 Eu1 O3 134.75(10) 4_665 . ?
O1 Eu1 O3 73.17(9) . . ?
O8 Eu1 O3 77.57(10) . . ?
O7 Eu1 O3 144.27(9) 2_665 . ?
O4 Eu1 O3 69.26(10) . . ?
O3 Eu1 O5 71.49(9) 2_665 . ?
O10 Eu1 O5 73.20(10) 4_665 . ?
O1 Eu1 O5 72.46(10) . . ?
O8 Eu1 O5 146.41(10) . . ?
O7 Eu1 O5 73.20(10) 2_665 . ?
O4 Eu1 O5 128.46(7) . . ?
O3 Eu1 O5 126.60(9) . . ?
O3 Eu1 Eu2 36.19(7) 2_665 . ?
O10 Eu1 Eu2 147.74(7) 4_665 . ?
O1 Eu1 Eu2 70.76(7) . . ?
O8 Eu1 Eu2 114.48(8) . . ?
O7 Eu1 Eu2 128.78(7) 2_665 . ?
O4 Eu1 Eu2 76.41(10) . . ?
O3 Eu1 Eu2 36.94(6) . . ?
O5 Eu1 Eu2 92.96(7) . . ?
O3 Eu1 Eu1 37.32(7) 2_665 2_665 ?
O10 Eu1 Eu1 148.26(8) 4_665 2_665 ?
O1 Eu1 Eu1 127.71(7) . 2_665 ?
O8 Eu1 Eu1 115.74(7) . 2_665 ?
O7 Eu1 Eu1 72.55(7) 2_665 2_665 ?
O4 Eu1 Eu1 36.84(5) . 2_665 ?
O3 Eu1 Eu1 76.17(6) . 2_665 ?
O5 Eu1 Eu1 94.42(7) . 2_665 ?
Eu2 Eu1 Eu1 59.362(4) . 2_665 ?
O3 Eu1 Eu1 77.21(7) 2_665 3_565 ?
O10 Eu1 Eu1 138.07(7) 4_665 3_565 ?
O1 Eu1 Eu1 107.54(7) . 3_565 ?
O8 Eu1 Eu1 64.76(8) . 3_565 ?
O7 Eu1 Eu1 111.25(7) 2_665 3_565 ?
O4 Eu1 Eu1 36.83(6) . 3_565 ?
O3 Eu1 Eu1 35.40(6) . 3_565 ?
O5 Eu1 Eu1 148.66(7) . 3_565 ?
Eu2 Eu1 Eu1 59.361(3) . 3_565 ?
Eu1 Eu1 Eu1 60.0 2_665 3_565 ?
O3 Eu1 H5D 87.7(7) 2_665 . ?
O10 Eu1 H5D 57.1(7) 4_665 . ?
O1 Eu1 H5D 65.9(9) . . ?
O8 Eu1 H5D 129.7(6) . . ?
O7 Eu1 H5D 76.0(9) 2_665 . ?
O4 Eu1 H5D 142.8(7) . . ?
O3 Eu1 H5D 132.5(10) . . ?
O5 Eu1 H5D 17.0(6) . . ?
Eu2 Eu1 H5D 104.4(9) . . ?
Eu1 Eu1 H5D 110.9(6) 2_665 . ?
Eu1 Eu1 H5D 163.6(8) 3_565 . ?
O2 Eu2 O2 112.84(6) 3_565 2_665 ?
O2 Eu2 O2 112.83(6) 3_565 . ?
O2 Eu2 O2 112.83(7) 2_665 . ?
O2 Eu2 O3 88.18(10) 3_565 . ?
O2 Eu2 O3 147.67(10) 2_665 . ?
O2 Eu2 O3 77.82(10) . . ?
O2 Eu2 O3 77.82(10) 3_565 3_565 ?
O2 Eu2 O3 88.18(10) 2_665 3_565 ?
O2 Eu2 O3 147.68(10) . 3_565 ?
O3 Eu2 O3 71.96(10) . 3_565 ?
O2 Eu2 O3 147.68(10) 3_565 2_665 ?
O2 Eu2 O3 77.81(10) 2_665 2_665 ?
O2 Eu2 O3 88.18(10) . 2_665 ?
O3 Eu2 O3 71.96(10) . 2_665 ?
O3 Eu2 O3 71.96(10) 3_565 2_665 ?
O2 Eu2 O6 74.14(8) 3_565 . ?
O2 Eu2 O6 74.14(8) 2_665 . ?
O2 Eu2 O6 74.14(8) . . ?
O3 Eu2 O6 137.28(7) . . ?
O3 Eu2 O6 137.28(7) 3_565 . ?
O3 Eu2 O6 137.28(7) 2_665 . ?
O2 Eu2 Eu1 70.51(8) 3_565 3_565 ?
O2 Eu2 Eu1 126.62(8) 2_665 3_565 ?
O2 Eu2 Eu1 113.57(7) . 3_565 ?
O3 Eu2 Eu1 36.08(6) . 3_565 ?
O3 Eu2 Eu1 38.85(6) 3_565 3_565 ?
O3 Eu2 Eu1 78.74(7) 2_665 3_565 ?
O6 Eu2 Eu1 143.952(5) . 3_565 ?
O2 Eu2 Eu1 126.62(8) 3_565 . ?
O2 Eu2 Eu1 113.57(7) 2_665 . ?
O2 Eu2 Eu1 70.51(8) . . ?
O3 Eu2 Eu1 38.85(7) . . ?
O3 Eu2 Eu1 78.74(7) 3_565 . ?
O3 Eu2 Eu1 36.08(6) 2_665 . ?
O6 Eu2 Eu1 143.951(4) . . ?
Eu1 Eu2 Eu1 61.279(7) 3_565 . ?
O2 Eu2 Eu1 113.58(7) 3_565 2_665 ?
O2 Eu2 Eu1 70.51(8) 2_665 2_665 ?
O2 Eu2 Eu1 126.62(8) . 2_665 ?
O3 Eu2 Eu1 78.74(7) . 2_665 ?
O3 Eu2 Eu1 36.08(6) 3_565 2_665 ?
O3 Eu2 Eu1 38.85(6) 2_665 2_665 ?
O6 Eu2 Eu1 143.951(4) . 2_665 ?
Eu1 Eu2 Eu1 61.278(7) 3_565 2_665 ?
Eu1 Eu2 Eu1 61.278(7) . 2_665 ?
C1 O1 Eu1 134.0(3) . . ?
C1 O2 Eu2 132.5(3) . . ?
Eu1 O3 Eu2 107.73(11) 3_565 . ?
Eu1 O3 Eu1 107.29(10) 3_565 . ?
Eu2 O3 Eu1 104.21(10) . . ?
Eu1 O3 H3 112.4 3_565 . ?
Eu2 O3 H3 112.4 . . ?
Eu1 O3 H3 112.4 . . ?
Eu1 O4 Eu1 106.33(11) 3_565 2_665 ?
Eu1 O4 Eu1 106.33(11) 3_565 . ?
Eu1 O4 Eu1 106.33(11) 2_665 . ?
Eu1 O4 H4 112.5 3_565 . ?
Eu1 O4 H4 112.5 2_665 . ?
Eu1 O4 H4 112.5 . . ?
Eu1 O5 H5D 102(4) . . ?
Eu1 O5 H5E 115(4) . . ?
H5D O5 H5E 110(3) . . ?
Eu2 O6 H6D 129.5(18) . . ?
C7 O7 Eu1 127.5(3) . 3_565 ?
C7 O8 Eu1 138.5(3) . . ?
C14 O10 Eu1 144.3(3) . 4_665 ?
C2 S1 C5 100.3(3) . . ?
C6 S2 C4 102.2(4) . . ?
C13 S6 C18 100.9(2) . . ?
C13 S6 Ag1 100.61(15) . . ?
C18 S6 Ag1 102.52(18) . . ?

loop_
_geom_bond_atom_site_label_1
_geom_bond_atom_site_label_2
_geom_bond_distance
_geom_bond_site_symmetry_2
_geom_bond_publ_flag
Ag1 Cl1 2.420(3) . ?
Ag1 Cl1 2.483(3) 3_565 ?
Ag1 S6 2.5750(14) . ?
Ag1 S5 2.649(2) . ?
Ag1 S5B 2.720(4) . ?
Ag1 Ag1 3.0454(9) 3_565 ?
Ag1 Ag1 3.0454(9) 2_665 ?
Cl1 Ag1 2.483(3) 2_665 ?
C1 O1 1.254(5) . ?
C1 O2 1.265(5) . ?
C1 C3 1.515(5) . ?
C2 C3 1.392(6) . ?
C2 C4 1.399(6) 4_666 ?
C2 S1 1.788(4) . ?
C3 C4 1.397(6) . ?
C4 C2 1.399(6) 4_666 ?
C4 S2 1.779(4) . ?
C5 S1 1.811(7) . ?
C5 H5A 0.9800 . ?
C5 H5B 0.9800 . ?
C5 H5C 0.9800 . ?
C6 S2 1.757(9) . ?
C6 H6A 0.9800 . ?
C6 H6B 0.9800 . ?
C6 H6C 0.9800 . ?
C7 O7 1.248(5) . ?
C7 O8 1.260(5) . ?
C7 C8 1.515(6) . ?
C8 C9 1.393(6) . ?
C8 C13 1.397(6) . ?
C9 C10 1.410(6) . ?
C9 S3 1.744(5) . ?
C9 S3B 1.908(6) . ?
C10 C11 1.391(7) . ?
C10 S4 1.735(8) . ?
C10 S4B 1.961(12) . ?
C11 C12 1.404(7) . ?
C11 C14 1.525(6) . ?
C12 C13 1.399(6) . ?
C12 S5B 1.756(6) . ?
C12 S5 1.814(5) . ?
C13 S6 1.782(5) . ?
C14 O9 1.250(6) . ?
C14 O10 1.255(5) . ?
S3 C15 1.770(13) . ?
S4 C16 1.80(2) . ?
S5 C17 1.792(10) . ?
C15 H15A 0.9800 . ?
C15 H15B 0.9800 . ?
C15 H15C 0.9800 . ?
C16 H16A 0.9800 . ?
C16 H16B 0.9800 . ?
C16 H16C 0.9800 . ?
C17 H17A 0.9800 . ?
C17 H17B 0.9800 . ?
C17 H17C 0.9800 . ?
O12 H12A 0.85(2) . ?
O12 H12B 0.860(17) . ?
S3B C15B 1.785(18) . ?
S3B H12B 1.816(17) . ?
S4B C16B 1.79(5) . ?
S4B H12A 1.80(2) . ?
S5B C17B 1.870(17) . ?
C15B H15D 0.9800 . ?
C15B H15E 0.9800 . ?
C15B H15F 0.9800 . ?
C16B H16D 0.9800 . ?
C16B H16E 0.9800 . ?
C16B H16F 0.9800 . ?
C17B H17D 0.9800 . ?
C17B H17E 0.9800 . ?
C17B H17F 0.9800 . ?
C18 S6 1.815(6) . ?
C18 H18A 0.9800 . ?
C18 H18B 0.9800 . ?
C18 H18C 0.9800 . ?
Eu1 O3 2.332(3) 2_665 ?
Eu1 O10 2.334(3) 4_665 ?
Eu1 O1 2.338(3) . ?
Eu1 O8 2.345(3) . ?
Eu1 O7 2.363(3) 2_665 ?
Eu1 O4 2.4017(17) . ?
Eu1 O3 2.441(3) . ?
Eu1 O5 2.522(3) . ?
Eu1 Eu2 3.7717(3) . ?
Eu1 Eu1 3.8443(3) 2_665 ?
Eu1 Eu1 3.8443(3) 3_565 ?
Eu1 H5D 2.82(5) . ?
Eu2 O2 2.318(3) 3_565 ?
Eu2 O2 2.318(3) 2_665 ?
Eu2 O2 2.318(3) . ?
Eu2 O3 2.338(3) . ?
Eu2 O3 2.338(3) 3_565 ?
Eu2 O3 2.338(3) 2_665 ?
Eu2 O6 2.390(6) . ?
Eu2 Eu1 3.7717(3) 3_565 ?
Eu2 Eu1 3.7717(3) 2_665 ?
O3 Eu1 2.332(3) 3_565 ?
O3 H3 1.0000 . ?
O4 Eu1 2.4016(17) 3_565 ?
O4 Eu1 2.4017(17) 2_665 ?
O4 H4 1.0000 . ?
O5 H5D 0.840(19) . ?
O5 H5E 0.823(19) . ?
O6 H6D 0.867(19) . ?
O7 Eu1 2.363(3) 3_565 ?
O10 Eu1 2.334(3) 4_665 ?

loop_
_geom_hbond_atom_site_label_D
_geom_hbond_atom_site_label_H
_geom_hbond_atom_site_label_A
_geom_hbond_distance_DH
_geom_hbond_distance_HA
_geom_hbond_distance_DA
_geom_hbond_angle_DHA
_geom_hbond_site_symmetry_A
O3 H3 S1 1.00 2.37 3.343(3) 164.6 .
O12 H12B S3B 0.860(17) 1.816(17) 2.673(12) 175(19) .
O12 H12A S4B 0.85(2) 1.80(2) 2.514(17) 141(5) .

loop_
_geom_torsion_atom_site_label_1
_geom_torsion_atom_site_label_2
_geom_torsion_atom_site_label_3
_geom_torsion_atom_site_label_4
_geom_torsion
_geom_torsion_site_symmetry_1
_geom_torsion_site_symmetry_2
_geom_torsion_site_symmetry_3
_geom_torsion_site_symmetry_4
_geom_torsion_publ_flag
Cl1 Ag1 Cl1 Ag1 86.71(9) 3_565 . . 2_665 ?
S6 Ag1 Cl1 Ag1 -73.83(9) . . . 2_665 ?
S5 Ag1 Cl1 Ag1 -154.92(9) . . . 2_665 ?
S5B Ag1 Cl1 Ag1 -168.82(13) . . . 2_665 ?
Ag1 Ag1 Cl1 Ag1 34.12(7) 3_565 . . 2_665 ?
C4 C2 C3 C4 1.4(7) 4_666 . . . ?
S1 C2 C3 C4 -177.7(3) . . . . ?
C4 C2 C3 C1 178.8(4) 4_666 . . . ?
S1 C2 C3 C1 -0.3(5) . . . . ?
O1 C1 C3 C2 -90.6(5) . . . . ?
O2 C1 C3 C2 88.1(5) . . . . ?
O1 C1 C3 C4 86.7(5) . . . . ?
O2 C1 C3 C4 -94.5(5) . . . . ?
C2 C3 C4 C2 -1.4(7) . . . 4_666 ?
C1 C3 C4 C2 -178.7(4) . . . 4_666 ?
C2 C3 C4 S2 176.4(3) . . . . ?
C1 C3 C4 S2 -0.9(5) . . . . ?
O7 C7 C8 C9 -86.8(6) . . . . ?
O8 C7 C8 C9 92.7(5) . . . . ?
O7 C7 C8 C13 95.2(5) . . . . ?
O8 C7 C8 C13 -85.3(5) . . . . ?
C13 C8 C9 C10 2.7(8) . . . . ?
C7 C8 C9 C10 -175.3(4) . . . . ?
C13 C8 C9 S3 -169.6(4) . . . . ?
C7 C8 C9 S3 12.4(7) . . . . ?
C13 C8 C9 S3B 162.6(4) . . . . ?
C7 C8 C9 S3B -15.3(6) . . . . ?
C8 C9 C10 C11 -0.2(8) . . . . ?
S3 C9 C10 C11 172.0(4) . . . . ?
S3B C9 C10 C11 -159.1(4) . . . . ?
C8 C9 C10 S4 179.2(5) . . . . ?
S3 C9 C10 S4 -8.7(8) . . . . ?
S3B C9 C10 S4 20.2(7) . . . . ?
C8 C9 C10 S4B 166.8(6) . . . . ?
S3 C9 C10 S4B -21.1(7) . . . . ?
S3B C9 C10 S4B 7.8(7) . . . . ?
C9 C10 C11 C12 -2.3(8) . . . . ?
S4 C10 C11 C12 178.3(4) . . . . ?
S4B C10 C11 C12 -168.4(5) . . . . ?
C9 C10 C11 C14 171.2(5) . . . . ?
S4 C10 C11 C14 -8.2(7) . . . . ?
S4B C10 C11 C14 5.1(8) . . . . ?
C10 C11 C12 C13 2.2(7) . . . . ?
C14 C11 C12 C13 -171.2(4) . . . . ?
C10 C11 C12 S5B -164.0(4) . . . . ?
C14 C11 C12 S5B 22.6(6) . . . . ?
C10 C11 C12 S5 171.3(4) . . . . ?
C14 C11 C12 S5 -2.1(6) . . . . ?
C9 C8 C13 C12 -2.8(7) . . . . ?
C7 C8 C13 C12 175.2(4) . . . . ?
C9 C8 C13 S6 178.8(4) . . . . ?
C7 C8 C13 S6 -3.2(5) . . . . ?
C11 C12 C13 C8 0.3(7) . . . . ?
S5B C12 C13 C8 164.0(5) . . . . ?
S5 C12 C13 C8 -169.6(4) . . . . ?
C11 C12 C13 S6 178.6(3) . . . . ?
S5B C12 C13 S6 -17.7(7) . . . . ?
S5 C12 C13 S6 8.8(6) . . . . ?
C10 C11 C14 O9 81.9(6) . . . . ?
C12 C11 C14 O9 -104.6(6) . . . . ?
C10 C11 C14 O10 -99.2(5) . . . . ?
C12 C11 C14 O10 74.3(6) . . . . ?
C8 C9 S3 C15 -101.9(6) . . . . ?
C10 C9 S3 C15 86.0(7) . . . . ?
S3B C9 S3 C15 -11.0(5) . . . . ?
C11 C10 S4 C16 -84.9(10) . . . . ?
C9 C10 S4 C16 95.8(9) . . . . ?
S4B C10 S4 C16 157(3) . . . . ?
C13 C12 S5 C17 -140.9(5) . . . . ?
C11 C12 S5 C17 49.8(6) . . . . ?
S5B C12 S5 C17 -16.9(5) . . . . ?
C13 C12 S5 Ag1 -40.0(4) . . . . ?
C11 C12 S5 Ag1 150.7(4) . . . . ?
S5B C12 S5 Ag1 84.0(4) . . . . ?
Cl1 Ag1 S5 C17 -94.9(4) . . . . ?
Cl1 Ag1 S5 C17 26.7(4) 3_565 . . . ?
S6 Ag1 S5 C17 147.9(4) . . . . ?
S5B Ag1 S5 C17 34.9(5) . . . . ?
Ag1 Ag1 S5 C17 66.4(4) 3_565 . . . ?
Ag1 Ag1 S5 C17 -133.5(4) 2_665 . . . ?
Cl1 Ag1 S5 C12 157.8(2) . . . . ?
Cl1 Ag1 S5 C12 -80.7(2) 3_565 . . . ?
S6 Ag1 S5 C12 40.5(2) . . . . ?
S5B Ag1 S5 C12 -72.5(4) . . . . ?
Ag1 Ag1 S5 C12 -41.0(3) 3_565 . . . ?
Ag1 Ag1 S5 C12 119.1(2) 2_665 . . . ?
C8 C9 S3B C15B 118.8(8) . . . . ?
C10 C9 S3B C15B -81.8(8) . . . . ?
S3 C9 S3B C15B 16.6(7) . . . . ?
C11 C10 S4B C16B -104.6(15) . . . . ?
C9 C10 S4B C16B 88.8(15) . . . . ?
S4 C10 S4B C16B -37(3) . . . . ?
C13 C12 S5B C17B 97.0(7) . . . . ?
C11 C12 S5B C17B -98.3(7) . . . . ?
S5 C12 S5B C17B 26.7(6) . . . . ?
C13 C12 S5B Ag1 -4.7(6) . . . . ?
C11 C12 S5B Ag1 160.0(3) . . . . ?
S5 C12 S5B Ag1 -75.0(4) . . . . ?
Cl1 Ag1 S5B C12 134.2(3) . . . . ?
Cl1 Ag1 S5B C12 -108.4(3) 3_565 . . . ?
S6 Ag1 S5B C12 15.4(3) . . . . ?
S5 Ag1 S5B C12 79.4(4) . . . . ?
Ag1 Ag1 S5B C12 -79.4(3) 3_565 . . . ?
Ag1 Ag1 S5B C12 101.7(3) 2_665 . . . ?
Cl1 Ag1 S5B C17B 32.1(6) . . . . ?
Cl1 Ag1 S5B C17B 149.6(6) 3_565 . . . ?
S6 Ag1 S5B C17B -86.7(6) . . . . ?
S5 Ag1 S5B C17B -22.7(6) . . . . ?
Ag1 Ag1 S5B C17B 178.6(6) 3_565 . . . ?
Ag1 Ag1 S5B C17B -0.4(7) 2_665 . . . ?
O3 Eu1 Eu2 O2 140.16(15) 2_665 . . 3_565 ?
O10 Eu1 Eu2 O2 -104.76(17) 4_665 . . 3_565 ?
O1 Eu1 Eu2 O2 -97.08(12) . . . 3_565 ?
O8 Eu1 Eu2 O2 -7.29(12) . . . 3_565 ?
O7 Eu1 Eu2 O2 121.90(13) 2_665 . . 3_565 ?
O4 Eu1 Eu2 O2 63.73(9) . . . 3_565 ?
O3 Eu1 Eu2 O2 -9.73(14) . . . 3_565 ?
O5 Eu1 Eu2 O2 -167.35(12) . . . 3_565 ?
Eu1 Eu1 Eu2 O2 99.26(9) 2_665 . . 3_565 ?
Eu1 Eu1 Eu2 O2 28.20(9) 3_565 . . 3_565 ?
O3 Eu1 Eu2 O2 -8.24(14) 2_665 . . 2_665 ?
O10 Eu1 Eu2 O2 106.83(16) 4_665 . . 2_665 ?
O1 Eu1 Eu2 O2 114.52(12) . . . 2_665 ?
O8 Eu1 Eu2 O2 -155.69(12) . . . 2_665 ?
O7 Eu1 Eu2 O2 -26.50(13) 2_665 . . 2_665 ?
O4 Eu1 Eu2 O2 -84.67(9) . . . 2_665 ?
O3 Eu1 Eu2 O2 -158.13(13) . . . 2_665 ?
O5 Eu1 Eu2 O2 44.25(11) . . . 2_665 ?
Eu1 Eu1 Eu2 O2 -49.14(9) 2_665 . . 2_665 ?
Eu1 Eu1 Eu2 O2 -120.20(9) 3_565 . . 2_665 ?
O3 Eu1 Eu2 O2 -115.37(14) 2_665 . . . ?
O10 Eu1 Eu2 O2 -0.30(16) 4_665 . . . ?
O1 Eu1 Eu2 O2 7.38(11) . . . . ?
O8 Eu1 Eu2 O2 97.17(12) . . . . ?
O7 Eu1 Eu2 O2 -133.64(13) 2_665 . . . ?
O4 Eu1 Eu2 O2 168.20(8) . . . . ?
O3 Eu1 Eu2 O2 94.74(13) . . . . ?
O5 Eu1 Eu2 O2 -62.88(11) . . . . ?
Eu1 Eu1 Eu2 O2 -156.27(8) 2_665 . . . ?
Eu1 Eu1 Eu2 O2 132.67(8) 3_565 . . . ?
O3 Eu1 Eu2 O3 149.89(18) 2_665 . . . ?
O10 Eu1 Eu2 O3 -95.04(17) 4_665 . . . ?
O1 Eu1 Eu2 O3 -87.35(13) . . . . ?
O8 Eu1 Eu2 O3 2.44(13) . . . . ?
O7 Eu1 Eu2 O3 131.63(14) 2_665 . . . ?
O4 Eu1 Eu2 O3 73.46(10) . . . . ?
O5 Eu1 Eu2 O3 -157.62(13) . . . . ?
Eu1 Eu1 Eu2 O3 108.99(10) 2_665 . . . ?
Eu1 Eu1 Eu2 O3 37.93(10) 3_565 . . . ?
O3 Eu1 Eu2 O3 74.74(9) 2_665 . . 3_565 ?
O10 Eu1 Eu2 O3 -170.18(15) 4_665 . . 3_565 ?
O1 Eu1 Eu2 O3 -162.50(10) . . . 3_565 ?
O8 Eu1 Eu2 O3 -72.71(10) . . . 3_565 ?
O7 Eu1 Eu2 O3 56.48(12) 2_665 . . 3_565 ?
O4 Eu1 Eu2 O3 -1.69(7) . . . 3_565 ?
O3 Eu1 Eu2 O3 -75.15(9) . . . 3_565 ?
O5 Eu1 Eu2 O3 127.24(10) . . . 3_565 ?
Eu1 Eu1 Eu2 O3 33.84(7) 2_665 . . 3_565 ?
Eu1 Eu1 Eu2 O3 -37.21(7) 3_565 . . 3_565 ?
O10 Eu1 Eu2 O3 115.07(18) 4_665 . . 2_665 ?
O1 Eu1 Eu2 O3 122.76(14) . . . 2_665 ?
O8 Eu1 Eu2 O3 -147.45(14) . . . 2_665 ?
O7 Eu1 Eu2 O3 -18.26(15) 2_665 . . 2_665 ?
O4 Eu1 Eu2 O3 -76.43(11) . . . 2_665 ?
O3 Eu1 Eu2 O3 -149.89(18) . . . 2_665 ?
O5 Eu1 Eu2 O3 52.49(13) . . . 2_665 ?
Eu1 Eu1 Eu2 O3 -40.90(11) 2_665 . . 2_665 ?
Eu1 Eu1 Eu2 O3 -111.96(11) 3_565 . . 2_665 ?
O3 Eu1 Eu2 O6 -103.57(11) 2_665 . . . ?
O10 Eu1 Eu2 O6 11.50(14) 4_665 . . . ?
O1 Eu1 Eu2 O6 19.19(8) . . . . ?
O8 Eu1 Eu2 O6 108.98(8) . . . . ?
O7 Eu1 Eu2 O6 -121.83(10) 2_665 . . . ?
O4 Eu1 Eu2 O6 180.000(1) . . . . ?
O3 Eu1 Eu2 O6 106.54(10) . . . . ?
O5 Eu1 Eu2 O6 -51.08(7) . . . . ?
Eu1 Eu1 Eu2 O6 -144.469(2) 2_665 . . . ?
Eu1 Eu1 Eu2 O6 144.472(2) 3_565 . . . ?
O3 Eu1 Eu2 Eu1 111.96(11) 2_665 . . 3_565 ?
O10 Eu1 Eu2 Eu1 -132.97(14) 4_665 . . 3_565 ?
O1 Eu1 Eu2 Eu1 -125.28(8) . . . 3_565 ?
O8 Eu1 Eu2 Eu1 -35.49(8) . . . 3_565 ?
O7 Eu1 Eu2 Eu1 93.70(10) 2_665 . . 3_565 ?
O4 Eu1 Eu2 Eu1 35.529(2) . . . 3_565 ?
O3 Eu1 Eu2 Eu1 -37.93(10) . . . 3_565 ?
O5 Eu1 Eu2 Eu1 164.45(7) . . . 3_565 ?
Eu1 Eu1 Eu2 Eu1 71.060(3) 2_665 . . 3_565 ?
O3 Eu1 Eu2 Eu1 40.90(11) 2_665 . . 2_665 ?
O10 Eu1 Eu2 Eu1 155.97(14) 4_665 . . 2_665 ?
O1 Eu1 Eu2 Eu1 163.66(8) . . . 2_665 ?
O8 Eu1 Eu2 Eu1 -106.55(8) . . . 2_665 ?
O7 Eu1 Eu2 Eu1 22.64(10) 2_665 . . 2_665 ?
O4 Eu1 Eu2 Eu1 -35.53(1) . . . 2_665 ?
O3 Eu1 Eu2 Eu1 -108.99(10) . . . 2_665 ?
O5 Eu1 Eu2 Eu1 93.39(7) . . . 2_665 ?
Eu1 Eu1 Eu2 Eu1 -71.060(3) 3_565 . . 2_665 ?
O2 C1 O1 Eu1 -19.2(7) . . . . ?
C3 C1 O1 Eu1 159.5(3) . . . . ?
O3 Eu1 O1 C1 31.3(4) 2_665 . . . ?
O10 Eu1 O1 C1 177.3(4) 4_665 . . . ?
O8 Eu1 O1 C1 -111.8(4) . . . . ?
O7 Eu1 O1 C1 130.1(4) 2_665 . . . ?
O4 Eu1 O1 C1 -29.9(4) . . . . ?
O3 Eu1 O1 C1 -37.4(4) . . . . ?
O5 Eu1 O1 C1 101.1(4) . . . . ?
Eu2 Eu1 O1 C1 1.5(4) . . . . ?
Eu1 Eu1 O1 C1 19.3(4) 2_665 . . . ?
Eu1 Eu1 O1 C1 -46.0(4) 3_565 . . . ?
O1 C1 O2 Eu2 35.2(6) . . . . ?
C3 C1 O2 Eu2 -143.4(3) . . . . ?
O2 Eu2 O2 C1 98.8(4) 3_565 . . . ?
O2 Eu2 O2 C1 -131.8(4) 2_665 . . . ?
O3 Eu2 O2 C1 16.1(4) . . . . ?
O3 Eu2 O2 C1 -4.9(5) 3_565 . . . ?
O3 Eu2 O2 C1 -55.9(4) 2_665 . . . ?
O6 Eu2 O2 C1 163.5(4) . . . . ?
Eu1 Eu2 O2 C1 21.0(4) 3_565 . . . ?
Eu1 Eu2 O2 C1 -23.7(3) . . . . ?
Eu1 Eu2 O2 C1 -49.8(4) 2_665 . . . ?
O2 Eu2 O3 Eu1 58.45(12) 3_565 . . 3_565 ?
O2 Eu2 O3 Eu1 -74.1(2) 2_665 . . 3_565 ?
O2 Eu2 O3 Eu1 172.28(13) . . . 3_565 ?
O3 Eu2 O3 Eu1 -19.33(11) 3_565 . . 3_565 ?
O3 Eu2 O3 Eu1 -95.65(5) 2_665 . . 3_565 ?
O6 Eu2 O3 Eu1 122.51(8) . . . 3_565 ?
Eu1 Eu2 O3 Eu1 -113.75(14) . . . 3_565 ?
Eu1 Eu2 O3 Eu1 -56.02(8) 2_665 . . 3_565 ?
O2 Eu2 O3 Eu1 172.20(11) 3_565 . . . ?
O2 Eu2 O3 Eu1 39.7(2) 2_665 . . . ?
O2 Eu2 O3 Eu1 -73.97(11) . . . . ?
O3 Eu2 O3 Eu1 94.42(5) 3_565 . . . ?
O3 Eu2 O3 Eu1 18.10(10) 2_665 . . . ?
O6 Eu2 O3 Eu1 -123.74(7) . . . . ?
Eu1 Eu2 O3 Eu1 113.75(14) 3_565 . . . ?
Eu1 Eu2 O3 Eu1 57.73(7) 2_665 . . . ?
O3 Eu1 O3 Eu1 95.72(11) 2_665 . . 3_565 ?
O10 Eu1 O3 Eu1 -114.42(13) 4_665 . . 3_565 ?
O1 Eu1 O3 Eu1 -165.75(13) . . . 3_565 ?
O8 Eu1 O3 Eu1 -63.67(11) . . . 3_565 ?
O7 Eu1 O3 Eu1 27.8(2) 2_665 . . 3_565 ?
O4 Eu1 O3 Eu1 19.16(9) . . . 3_565 ?
O5 Eu1 O3 Eu1 142.33(10) . . . 3_565 ?
Eu2 Eu1 O3 Eu1 114.06(15) . . . 3_565 ?
Eu1 Eu1 O3 Eu1 57.15(8) 2_665 . . 3_565 ?
O3 Eu1 O3 Eu2 -18.35(11) 2_665 . . . ?
O10 Eu1 O3 Eu2 131.51(12) 4_665 . . . ?
O1 Eu1 O3 Eu2 80.19(11) . . . . ?
O8 Eu1 O3 Eu2 -177.73(12) . . . . ?
O7 Eu1 O3 Eu2 -86.31(18) 2_665 . . . ?
O4 Eu1 O3 Eu2 -94.91(11) . . . . ?
O5 Eu1 O3 Eu2 28.27(15) . . . . ?
Eu1 Eu1 O3 Eu2 -56.92(8) 2_665 . . . ?
Eu1 Eu1 O3 Eu2 -114.06(15) 3_565 . . . ?
O3 Eu1 O4 Eu1 -93.87(15) 2_665 . . 3_565 ?
O10 Eu1 O4 Eu1 114.83(16) 4_665 . . 3_565 ?
O1 Eu1 O4 Eu1 -26.2(2) . . . 3_565 ?
O8 Eu1 O4 Eu1 62.24(12) . . . 3_565 ?
O7 Eu1 O4 Eu1 166.69(15) 2_665 . . 3_565 ?
O3 Eu1 O4 Eu1 -18.49(11) . . . 3_565 ?
O5 Eu1 O4 Eu1 -139.37(9) . . . 3_565 ?
Eu2 Eu1 O4 Eu1 -56.51(11) . . . 3_565 ?
Eu1 Eu1 O4 Eu1 -113.0(2) 2_665 . . 3_565 ?
O3 Eu1 O4 Eu1 19.15(11) 2_665 . . 2_665 ?
O10 Eu1 O4 Eu1 -132.15(14) 4_665 . . 2_665 ?
O1 Eu1 O4 Eu1 86.87(13) . . . 2_665 ?
O8 Eu1 O4 Eu1 175.27(15) . . . 2_665 ?
O7 Eu1 O4 Eu1 -80.29(12) 2_665 . . 2_665 ?
O3 Eu1 O4 Eu1 94.54(15) . . . 2_665 ?
O5 Eu1 O4 Eu1 -26.3(2) . . . 2_665 ?
Eu2 Eu1 O4 Eu1 56.51(11) . . . 2_665 ?
Eu1 Eu1 O4 Eu1 113.0(2) 3_565 . . 2_665 ?
O8 C7 O7 Eu1 -8.4(6) . . . 3_565 ?
C8 C7 O7 Eu1 171.0(3) . . . 3_565 ?
O7 C7 O8 Eu1 -32.4(7) . . . . ?
C8 C7 O8 Eu1 148.2(3) . . . . ?
O3 Eu1 O8 C7 37.2(5) 2_665 . . . ?
O10 Eu1 O8 C7 -145.3(4) 4_665 . . . ?
O1 Eu1 O8 C7 140.5(4) . . . . ?
O7 Eu1 O8 C7 -73.8(4) 2_665 . . . ?
O4 Eu1 O8 C7 -1.2(4) . . . . ?
O3 Eu1 O8 C7 69.7(4) . . . . ?
O5 Eu1 O8 C7 -149.8(4) . . . . ?
Eu2 Eu1 O8 C7 68.2(4) . . . . ?
Eu1 Eu1 O8 C7 1.9(4) 2_665 . . . ?
Eu1 Eu1 O8 C7 34.7(4) 3_565 . . . ?
O9 C14 O10 Eu1 -2.9(9) . . . 4_665 ?
C11 C14 O10 Eu1 178.2(3) . . . 4_665 ?
C3 C2 S1 C5 -95.6(4) . . . . ?
C4 C2 S1 C5 85.3(4) 4_666 . . . ?
C3 C4 S2 C6 107.8(5) . . . . ?
C2 C4 S2 C6 -74.5(5) 4_666 . . . ?
C8 C13 S6 C18 102.2(4) . . . . ?
C12 C13 S6 C18 -76.2(4) . . . . ?
C8 C13 S6 Ag1 -152.7(3) . . . . ?
C12 C13 S6 Ag1 29.0(4) . . . . ?
Cl1 Ag1 S6 C13 -134.67(18) . . . . ?
Cl1 Ag1 S6 C13 66.85(17) 3_565 . . . ?
S5 Ag1 S6 C13 -36.77(17) . . . . ?
S5B Ag1 S6 C13 -21.4(2) . . . . ?
Ag1 Ag1 S6 C13 114.81(15) 3_565 . . . ?
Ag1 Ag1 S6 C13 175.30(15) 2_665 . . . ?
Cl1 Ag1 S6 C18 -30.8(2) . . . . ?
Cl1 Ag1 S6 C18 170.7(2) 3_565 . . . ?
S5 Ag1 S6 C18 67.1(2) . . . . ?
S5B Ag1 S6 C18 82.4(2) . . . . ?
Ag1 Ag1 S6 C18 -141.34(19) 3_565 . . . ?
Ag1 Ag1 S6 C18 -80.85(19) 2_665 . . . ?

loop_
_platon_squeeze_void_nr
_platon_squeeze_void_average_x
_platon_squeeze_void_average_y
_platon_squeeze_void_average_z
_platon_squeeze_void_volume
_platon_squeeze_void_count_electrons
1 0.000 0.000 -0.017 1059.4 347.3
